data_1529785
loop_
_publ_author_name
'Currie, D.B.'
'Weller, M.T.'

_publ_section_title
;
 Structure and Electronic Properties of Lithium Doped Ln2 Cu O4 ( Ln = Nd,
 Gd)
;
_journal_name_full 'Materials Research Bulletin'
_journal_page_first 1155
_journal_page_last 1162
_journal_volume 24
_journal_year 1989
_chemical_formula_sum 'Cu0.86 Li0.14 Nd2 O3.9'
_chemical_name_systematic 'Nd2 Cu0.86 Li0.14 O3.9'
_space_group_IT_number 139
_symmetry_space_group_name_Hall '-I 4 2'
_symmetry_space_group_name_H-M 'I 4/m m m'
_cell_angle_alpha 90
_cell_angle_beta 90
_cell_angle_gamma 90
_cell_formula_units_Z 2
_cell_length_a 3.9489
_cell_length_b 3.9489
_cell_length_c 12.1417
_cell_volume 189.335
_citation_journal_id_ASTM MRBUAC
_cod_data_source_file Currie_MRBUAC_1989_1846.cif
_cod_data_source_block Cu0.86Li0.14Nd2O3.9
_cod_original_cell_volume 189.3354
_cod_database_code 1529785

loop_
_symmetry_equiv_pos_as_xyz
x,y,z
-y,x,z
-x,-y,z
y,-x,z
x,-y,-z
y,x,-z
-x,y,-z
-y,-x,-z
-x,-y,-z
y,-x,-z
x,y,-z
-y,x,-z
-x,y,z
-y,-x,z
x,-y,z
y,x,z
x+1/2,y+1/2,z+1/2
-y+1/2,x+1/2,z+1/2
-x+1/2,-y+1/2,z+1/2
y+1/2,-x+1/2,z+1/2
x+1/2,-y+1/2,-z+1/2
y+1/2,x+1/2,-z+1/2
-x+1/2,y+1/2,-z+1/2
-y+1/2,-x+1/2,-z+1/2
-x+1/2,-y+1/2,-z+1/2
y+1/2,-x+1/2,-z+1/2
x+1/2,y+1/2,-z+1/2
-y+1/2,x+1/2,-z+1/2
-x+1/2,y+1/2,z+1/2
-y+1/2,-x+1/2,z+1/2
x+1/2,-y+1/2,z+1/2
y+1/2,x+1/2,z+1/2

loop_
_atom_site_label
_atom_site_type_symbol
_atom_site_fract_x
_atom_site_fract_y
_atom_site_fract_z
_atom_site_occupancy
_atom_site_U_iso_or_equiv
Nd1 Nd+3 0 0 0.35327 1 0.0
O1 O-2 0 0.5 0 1 0.0
O2 O-2 0 0.5 0.25 0.95 0.0
Li1 Li+1 0 0 0 0.14 0.0
Cu1 Cu+1 0 0 0 0.86 0.0
